data_7235517
loop_
_publ_author_name
'Sham, Kiu-Chor'
'Yee, Chi-Chung'
'Pan, Yi'
'Lau, Kai-Chung'
'Yiu, Shek-Man'
'Kwong, Hoi-Lun'

_publ_section_title
;
 Acid-induced formation of hydrogen-bonded double helix based on chiral
 polyphenyl-bridged bis(2,2&#x2032;-bipyridine) ligands
;
_journal_issue 28
_journal_name_full 'RSC Adv.'
_journal_page_first 14513
_journal_paper_doi 10.1039/C4RA00849A
_journal_volume 4
_journal_year 2014
_chemical_absolute_configuration ad
_chemical_formula_moiety 'Cl4 Fe, Cl, C H4 O, C58 H52 N4'
_chemical_formula_sum 'C59 H56 Cl5 Fe N4 O'
_chemical_formula_weight 1070.18
_space_group_crystal_system monoclinic
_space_group_IT_number 4
_space_group_name_Hall 'P 2yb'
_space_group_name_H-M_alt 'P 1 21 1'
_atom_sites_solution_hydrogens geom
_atom_sites_solution_primary direct
_atom_sites_solution_secondary difmap
_audit_creation_date 2012-10-29
_audit_creation_method
;
  Olex2 1.1
  (compiled 2011.08.18 svn.r1932, GUI svn.r3819)
;
_cell_angle_alpha 90.00
_cell_angle_beta 100.426(2)
_cell_angle_gamma 90.00
_cell_formula_units_Z 4
_cell_length_a 11.4756(3)
_cell_length_b 17.6487(5)
_cell_length_c 26.0159(7)
_cell_measurement_reflns_used 11263
_cell_measurement_temperature 133(2)
_cell_measurement_theta_max 71.7130
_cell_measurement_theta_min 3.4519
_cell_volume 5182.0(2)
_computing_cell_refinement 'CrysAlisPro, Agilent Technologies'
_computing_data_collection 'CrysAlisPro, Agilent Technologies'
_computing_data_reduction 'CrysAlisPro, Agilent Technologies'
_computing_molecular_graphics
;
O. V. Dolomanov, L. J. Bourhis, R. J. Gildea, J. A. K. Howard and H. Puschmann,
OLEX2: a complete structure solution, refinement and analysis program.
J. Appl. Cryst. (2009). 42, 339-341.
;
_computing_publication_material
;
O. V. Dolomanov, L. J. Bourhis, R. J. Gildea, J. A. K. Howard and H. Puschmann,
OLEX2: a complete structure solution, refinement and analysis program.
J. Appl. Cryst. (2009). 42, 339-341.
;
_computing_structure_refinement
;
XL, G.M. Sheldrick, Acta Cryst.
(2008). A64, 112-122
;
_computing_structure_solution 'SHELXS-97 (Sheldrick, 1990)'
_diffrn_ambient_temperature 133(2)
_diffrn_detector_area_resol_mean 16.1270
_diffrn_measured_fraction_theta_full 0.999
_diffrn_measured_fraction_theta_max 0.999
_diffrn_measurement_device_type 'Xcalibur, Sapphire3, Gemini ultra'
_diffrn_measurement_method '\w scans'
_diffrn_radiation_monochromator mirror
_diffrn_radiation_type CuK\a
_diffrn_radiation_wavelength 1.54184
_diffrn_reflns_av_R_equivalents 0.0259
_diffrn_reflns_av_unetI/netI 0.0287
_diffrn_reflns_limit_h_max 13
_diffrn_reflns_limit_h_min -12
_diffrn_reflns_limit_k_max 21
_diffrn_reflns_limit_k_min -13
_diffrn_reflns_limit_l_max 31
_diffrn_reflns_limit_l_min -30
_diffrn_reflns_number 21329
_diffrn_reflns_theta_full 67.00
_diffrn_reflns_theta_max 67.00
_diffrn_reflns_theta_min 3.45
_diffrn_source 'Enhance Ultra (Cu) X-ray Source'
_diffrn_source_current n/a
_diffrn_source_voltage n/a
_exptl_absorpt_coefficient_mu 5.059
_exptl_absorpt_correction_T_max 1.00000
_exptl_absorpt_correction_T_min 0.62441
_exptl_absorpt_correction_type multi-scan
_exptl_absorpt_process_details
;
CrysAlisPro, Agilent Technologies,
Version 1.171.35.21 (release 20-01-2012 CrysAlis171 .NET)
(compiled Jan 23 2012,18:06:46)
Empirical absorption correction using spherical harmonics,
 implemented in SCALE3 ABSPACK scaling algorithm.
;
_exptl_crystal_colour 'yellowish green'
_exptl_crystal_density_diffrn 1.372
_exptl_crystal_density_method 'not measured'
_exptl_crystal_description block
_exptl_crystal_F_000 2228
_exptl_crystal_size_max 0.25
_exptl_crystal_size_mid 0.13
_exptl_crystal_size_min 0.03
_refine_diff_density_max 0.264
_refine_diff_density_min -0.433
_refine_diff_density_rms 0.054
_refine_ls_abs_structure_details 'Flack H D (1983), Acta Cryst. A39, 876-881'
_refine_ls_abs_structure_Flack 0.004(3)
_refine_ls_extinction_method none
_refine_ls_goodness_of_fit_ref 1.062
_refine_ls_hydrogen_treatment mixed
_refine_ls_matrix_type full
_refine_ls_number_parameters 1276
_refine_ls_number_reflns 12966
_refine_ls_number_restraints 5
_refine_ls_restrained_S_all 1.062
_refine_ls_R_factor_all 0.0366
_refine_ls_R_factor_gt 0.0347
_refine_ls_shift/su_max 0.001
_refine_ls_shift/su_mean 0.000
_refine_ls_structure_factor_coef Fsqd
_refine_ls_weighting_details 'calc w=1/[\s^2^(Fo^2^)+(0.0595P)^2^+1.6993P] where P=(Fo^2^+2Fc^2^)/3'
_refine_ls_weighting_scheme calc
_refine_ls_wR_factor_gt 0.0973
_refine_ls_wR_factor_ref 0.0990
_reflns_number_gt 12435
_reflns_number_total 12966
_reflns_threshold_expression >2sigma(I)
_cod_data_source_file c4ra00849a2.cif
_cod_data_source_block 102512a_jeff
_cod_database_code 7235517
_absolute_chemical_configuration rmad

loop_
_space_group_symop_id
_space_group_symop_operation_xyz
1 'x, y, z'
2 '-x, y+1/2, -z'

loop_
_atom_site_label
_atom_site_type_symbol
_atom_site_fract_x
_atom_site_fract_y
_atom_site_fract_z
_atom_site_U_iso_or_equiv
_atom_site_adp_type
_atom_site_occupancy
_atom_site_symmetry_multiplicity
_atom_site_calc_flag
_atom_site_refinement_flags
Fe1 Fe 0.97758(5) 0.64782(3) 0.188471(19) 0.02645(13) Uani 1 1 d .
Fe2 Fe 0.51467(5) 0.25955(3) 0.31462(2) 0.02701(13) Uani 1 1 d .
Cl1 Cl 0.86191(10) 0.59349(7) 0.23624(4) 0.0529(3) Uani 1 1 d .
Cl2 Cl 0.89888(7) 0.63452(6) 0.10601(3) 0.0365(2) Uani 1 1 d .
Cl3 Cl 1.15552(9) 0.59573(7) 0.20353(4) 0.0424(2) Uani 1 1 d .
Cl4 Cl 0.99554(8) 0.76924(6) 0.20590(3) 0.03607(19) Uani 1 1 d .
Cl5 Cl 0.63470(9) 0.30864(7) 0.26671(4) 0.0476(3) Uani 1 1 d .
Cl6 Cl 0.33904(8) 0.31280(7) 0.29457(4) 0.0426(2) Uani 1 1 d .
Cl7 Cl 0.49607(11) 0.13727(6) 0.30038(4) 0.0495(3) Uani 1 1 d .
Cl8 Cl 0.58401(9) 0.28091(8) 0.39697(3) 0.0498(3) Uani 1 1 d .
Cl9 Cl 0.40872(7) 0.32882(5) 0.50336(3) 0.02929(18) Uani 1 1 d .
Cl10 Cl 0.08959(7) 0.57325(5) 0.99786(3) 0.02602(17) Uani 1 1 d .
O1 O 0.8837(3) 0.4595(2) 0.95962(13) 0.0602(9) Uani 1 1 d .
H1D H 0.9419 0.4889 0.9699 0.072 Uiso 1 1 d R
O2 O 0.6255(4) 0.4214(3) 0.54924(18) 0.0864(13) Uani 1 1 d .
H2 H 0.5715 0.3888 0.5469 0.130 Uiso 1 1 calc R
N1 N 0.3901(3) 0.45239(19) 0.41895(11) 0.0281(6) Uani 1 1 d D
H1 H 0.362(3) 0.421(2) 0.4383(13) 0.034 Uiso 1 1 d D
N2 N 0.1619(2) 0.41403(18) 0.40184(11) 0.0262(6) Uani 1 1 d .
N3 N 0.5736(2) 0.13693(19) 0.50233(10) 0.0259(6) Uani 1 1 d .
N4 N 0.3590(3) 0.17766(19) 0.44745(11) 0.0304(7) Uani 1 1 d D
H4 H 0.400(3) 0.208(2) 0.4710(13) 0.037 Uiso 1 1 d D
N5 N 0.1376(2) 0.71672(17) 0.06301(10) 0.0225(6) Uani 1 1 d D
H5 H 0.098(3) 0.687(2) 0.0399(12) 0.027 Uiso 1 1 d D
N6 N -0.0682(2) 0.76563(17) 0.00328(10) 0.0210(5) Uani 1 1 d .
N7 N 0.3388(2) 0.49054(17) 0.09860(10) 0.0220(6) Uani 1 1 d .
N8 N 0.1026(2) 0.46773(19) 0.09203(11) 0.0274(6) Uani 1 1 d D
H8 H 0.136(3) 0.5010(19) 0.0742(14) 0.033 Uiso 1 1 d D
C1 C 0.7229(3) 0.4876(2) 0.34252(16) 0.0415(9) Uani 1 1 d .
H1A H 0.7727 0.4461 0.3591 0.062 Uiso 1 1 calc R
H1B H 0.7447 0.4996 0.3087 0.062 Uiso 1 1 calc R
H1C H 0.6395 0.4722 0.3371 0.062 Uiso 1 1 calc R
C2 C 0.8730(3) 0.5725(3) 0.39370(18) 0.0474(10) Uani 1 1 d .
H2A H 0.9143 0.5250 0.4046 0.071 Uiso 1 1 calc R
H2B H 0.8859 0.6085 0.4229 0.071 Uiso 1 1 calc R
H2C H 0.9037 0.5939 0.3641 0.071 Uiso 1 1 calc R
C3 C 0.7411(3) 0.5571(2) 0.37755(14) 0.0348(8) Uani 1 1 d .
C4 C 0.5453(3) 0.6139(2) 0.33105(14) 0.0328(8) Uani 1 1 d .
H4A H 0.4977 0.6610 0.3263 0.039 Uiso 1 1 calc R
H4B H 0.5492 0.5932 0.2960 0.039 Uiso 1 1 calc R
C5 C 0.6702(3) 0.6319(2) 0.36004(14) 0.0337(8) Uani 1 1 d .
H5A H 0.7142 0.6706 0.3430 0.040 Uiso 1 1 calc R
C6 C 0.6674(3) 0.6463(2) 0.41852(14) 0.0332(8) Uani 1 1 d .
H6A H 0.7371 0.6742 0.4374 0.040 Uiso 1 1 calc R
H6B H 0.5924 0.6688 0.4251 0.040 Uiso 1 1 calc R
C7 C 0.6752(3) 0.5594(2) 0.42562(13) 0.0308(7) Uani 1 1 d .
H7 H 0.7204 0.5404 0.4597 0.037 Uiso 1 1 calc R
C8 C 0.5016(3) 0.4756(2) 0.43642(13) 0.0289(7) Uani 1 1 d .
H8A H 0.5455 0.4551 0.4678 0.035 Uiso 1 1 calc R
C9 C 0.5525(3) 0.5292(2) 0.40892(12) 0.0275(7) Uani 1 1 d .
C10 C 0.4859(3) 0.5565(2) 0.36173(13) 0.0281(7) Uani 1 1 d .
C11 C 0.3714(3) 0.5305(2) 0.34505(13) 0.0265(7) Uani 1 1 d .
H11 H 0.3260 0.5488 0.3133 0.032 Uiso 1 1 calc R
C12 C 0.3228(3) 0.4776(2) 0.37475(13) 0.0252(7) Uani 1 1 d .
C13 C 0.2006(3) 0.4482(2) 0.36203(13) 0.0274(7) Uani 1 1 d .
C14 C 0.1344(3) 0.4550(2) 0.31190(13) 0.0328(8) Uani 1 1 d .
H14 H 0.1646 0.4804 0.2849 0.039 Uiso 1 1 calc R
C15 C 0.0227(3) 0.4232(3) 0.30323(14) 0.0373(9) Uani 1 1 d .
H15 H -0.0258 0.4266 0.2696 0.045 Uiso 1 1 calc R
C16 C -0.0187(3) 0.3867(2) 0.34282(15) 0.0334(8) Uani 1 1 d .
H16 H -0.0946 0.3633 0.3364 0.040 Uiso 1 1 calc R
C17 C 0.0521(3) 0.3841(2) 0.39304(14) 0.0274(7) Uani 1 1 d .
C18 C 0.0098(3) 0.3500(2) 0.43808(14) 0.0295(7) Uani 1 1 d .
C19 C -0.0961(3) 0.3085(3) 0.43128(17) 0.0466(11) Uani 1 1 d .
H19 H -0.1447 0.3050 0.3977 0.056 Uiso 1 1 calc R
C20 C -0.1295(4) 0.2726(4) 0.47343(19) 0.0667(17) Uani 1 1 d .
H20 H -0.1989 0.2421 0.4682 0.080 Uiso 1 1 calc R
C21 C -0.0633(4) 0.2804(4) 0.52345(19) 0.0610(15) Uani 1 1 d .
H21 H -0.0872 0.2545 0.5519 0.073 Uiso 1 1 calc R
C22 C 0.0383(3) 0.3260(3) 0.53233(15) 0.0379(9) Uani 1 1 d .
C23 C 0.0762(3) 0.3584(2) 0.48925(14) 0.0289(7) Uani 1 1 d .
H23 H 0.1480 0.3866 0.4943 0.035 Uiso 1 1 calc R
C24 C 0.1028(3) 0.3399(2) 0.58690(15) 0.0330(8) Uani 1 1 d .
C25 C 0.0393(4) 0.3446(3) 0.62804(17) 0.0445(10) Uani 1 1 d .
H25 H -0.0441 0.3375 0.6211 0.053 Uiso 1 1 calc R
C26 C 0.0955(4) 0.3593(3) 0.67801(17) 0.0475(11) Uani 1 1 d .
H26 H 0.0512 0.3622 0.7055 0.057 Uiso 1 1 calc R
C27 C 0.2166(4) 0.3699(3) 0.68854(15) 0.0415(10) Uani 1 1 d .
H27 H 0.2549 0.3807 0.7233 0.050 Uiso 1 1 calc R
C28 C 0.2838(3) 0.3651(2) 0.64897(14) 0.0305(8) Uani 1 1 d .
C29 C 0.2246(3) 0.3495(2) 0.59789(13) 0.0289(7) Uani 1 1 d .
H29 H 0.2688 0.3454 0.5705 0.035 Uiso 1 1 calc R
C30 C 0.4145(3) 0.3728(2) 0.66038(12) 0.0294(8) Uani 1 1 d .
C31 C 0.4690(4) 0.4344(2) 0.68969(13) 0.0361(9) Uani 1 1 d .
H31 H 0.4216 0.4724 0.7016 0.043 Uiso 1 1 calc R
C32 C 0.5897(4) 0.4397(2) 0.70114(13) 0.0400(10) Uani 1 1 d .
H32 H 0.6254 0.4823 0.7201 0.048 Uiso 1 1 calc R
C33 C 0.6609(4) 0.3840(2) 0.68549(13) 0.0343(8) Uani 1 1 d .
H33 H 0.7446 0.3879 0.6947 0.041 Uiso 1 1 calc R
C34 C 0.6093(3) 0.3214(2) 0.65583(12) 0.0286(7) Uani 1 1 d .
C35 C 0.4862(3) 0.3189(2) 0.64298(12) 0.0275(7) Uani 1 1 d .
H35 H 0.4500 0.2788 0.6215 0.033 Uiso 1 1 calc R
C36 C 0.6843(3) 0.2606(2) 0.64004(13) 0.0290(7) Uani 1 1 d .
C37 C 0.7878(3) 0.2379(3) 0.67379(14) 0.0358(9) Uani 1 1 d .
H37 H 0.8101 0.2621 0.7067 0.043 Uiso 1 1 calc R
C38 C 0.8576(3) 0.1807(3) 0.65955(15) 0.0371(9) Uani 1 1 d .
H38 H 0.9277 0.1659 0.6827 0.045 Uiso 1 1 calc R
C39 C 0.8262(3) 0.1447(2) 0.61171(14) 0.0326(8) Uani 1 1 d .
H39 H 0.8750 0.1055 0.6023 0.039 Uiso 1 1 calc R
C40 C 0.7226(3) 0.1658(2) 0.57701(13) 0.0278(8) Uani 1 1 d .
C41 C 0.6538(3) 0.2242(2) 0.59176(13) 0.0276(8) Uani 1 1 d .
H41 H 0.5844 0.2397 0.5684 0.033 Uiso 1 1 calc R
C42 C 0.6861(3) 0.1256(2) 0.52693(13) 0.0262(7) Uani 1 1 d .
C43 C 0.7607(3) 0.0765(2) 0.50576(15) 0.0328(8) Uani 1 1 d .
H43 H 0.8406 0.0701 0.5228 0.039 Uiso 1 1 calc R
C44 C 0.7188(3) 0.0375(3) 0.46058(15) 0.0375(9) Uani 1 1 d .
H44 H 0.7688 0.0033 0.4465 0.045 Uiso 1 1 calc R
C45 C 0.6032(3) 0.0486(2) 0.43587(14) 0.0366(9) Uani 1 1 d .
H45 H 0.5717 0.0223 0.4046 0.044 Uiso 1 1 calc R
C46 C 0.5345(3) 0.0992(2) 0.45804(13) 0.0288(7) Uani 1 1 d .
C47 C 0.4082(3) 0.1132(2) 0.43414(13) 0.0304(8) Uani 1 1 d .
C48 C 0.3394(3) 0.0630(3) 0.40125(14) 0.0375(9) Uani 1 1 d .
H48 H 0.3734 0.0179 0.3905 0.045 Uiso 1 1 calc R
C49 C 0.2202(3) 0.0784(2) 0.38383(15) 0.0372(9) Uani 1 1 d .
C50 C 0.1721(3) 0.1450(3) 0.39964(14) 0.0374(8) Uani 1 1 d .
C51 C 0.2443(3) 0.1947(2) 0.43079(14) 0.0380(9) Uani 1 1 d .
H51 H 0.2134 0.2413 0.4407 0.046 Uiso 1 1 calc R
C52 C 0.1392(4) 0.0260(3) 0.34663(19) 0.0489(11) Uani 1 1 d .
H52A H 0.1395 -0.0252 0.3623 0.059 Uiso 1 1 calc R
H52B H 0.1690 0.0215 0.3133 0.059 Uiso 1 1 calc R
C53 C 0.0123(4) 0.0572(3) 0.33588(19) 0.0538(11) Uani 1 1 d .
H53 H -0.0475 0.0248 0.3132 0.065 Uiso 1 1 calc R
C54 C -0.0220(4) 0.0828(4) 0.3885(2) 0.0656(15) Uani 1 1 d .
H54A H -0.1083 0.0874 0.3875 0.079 Uiso 1 1 calc R
H54B H 0.0167 0.0533 0.4193 0.079 Uiso 1 1 calc R
C55 C 0.0407(3) 0.1584(3) 0.38039(17) 0.0479(10) Uani 1 1 d .
H55 H 0.0060 0.2055 0.3928 0.058 Uiso 1 1 calc R
C56 C 0.0114(3) 0.1417(3) 0.32064(17) 0.0454(10) Uani 1 1 d .
C57 C 0.0968(4) 0.1700(3) 0.28713(16) 0.0531(11) Uani 1 1 d .
H57A H 0.1770 0.1524 0.3017 0.080 Uiso 1 1 calc R
H57B H 0.0956 0.2255 0.2864 0.080 Uiso 1 1 calc R
H57C H 0.0733 0.1504 0.2515 0.080 Uiso 1 1 calc R
C58 C -0.1134(4) 0.1699(3) 0.2968(2) 0.0640(14) Uani 1 1 d .
H58A H -0.1299 0.1586 0.2593 0.096 Uiso 1 1 calc R
H58B H -0.1180 0.2247 0.3021 0.096 Uiso 1 1 calc R
H58C H -0.1719 0.1443 0.3139 0.096 Uiso 1 1 calc R
C59 C 0.5097(3) 0.8338(3) 0.09124(16) 0.0424(9) Uani 1 1 d .
H59A H 0.5667 0.8757 0.0946 0.064 Uiso 1 1 calc R
H59B H 0.4289 0.8541 0.0833 0.064 Uiso 1 1 calc R
H59C H 0.5229 0.8000 0.0630 0.064 Uiso 1 1 calc R
C60 C 0.6584(3) 0.7701(3) 0.15907(18) 0.0496(11) Uani 1 1 d .
H60A H 0.7063 0.8153 0.1560 0.074 Uiso 1 1 calc R
H60B H 0.6798 0.7300 0.1364 0.074 Uiso 1 1 calc R
H60C H 0.6734 0.7525 0.1954 0.074 Uiso 1 1 calc R
C61 C 0.5261(3) 0.7896(2) 0.14244(14) 0.0348(8) Uani 1 1 d .
C62 C 0.3547(3) 0.8603(3) 0.17067(14) 0.0375(9) Uani 1 1 d .
H62A H 0.3169 0.8721 0.2011 0.045 Uiso 1 1 calc R
H62B H 0.3668 0.9085 0.1529 0.045 Uiso 1 1 calc R
C63 C 0.4742(3) 0.8221(3) 0.18947(14) 0.0410(9) Uani 1 1 d .
H63 H 0.5312 0.8519 0.2154 0.049 Uiso 1 1 calc R
C64 C 0.4536(4) 0.7405(3) 0.20562(14) 0.0455(10) Uani 1 1 d .
H64A H 0.3797 0.7330 0.2195 0.055 Uiso 1 1 calc R
H64B H 0.5224 0.7173 0.2287 0.055 Uiso 1 1 calc R
C65 C 0.4433(3) 0.7199(2) 0.14701(13) 0.0322(8) Uani 1 1 d .
H65 H 0.4738 0.6690 0.1390 0.039 Uiso 1 1 calc R
C66 C 0.2480(3) 0.6936(2) 0.08465(12) 0.0255(7) Uani 1 1 d .
H66 H 0.2767 0.6461 0.0751 0.031 Uiso 1 1 calc R
C67 C 0.3193(3) 0.7392(2) 0.12076(12) 0.0255(7) Uani 1 1 d .
C68 C 0.2741(3) 0.8089(2) 0.13323(12) 0.0276(7) Uani 1 1 d .
C69 C 0.1611(3) 0.8301(2) 0.11116(12) 0.0272(7) Uani 1 1 d .
H69 H 0.1301 0.8770 0.1205 0.033 Uiso 1 1 calc R
C70 C 0.0916(3) 0.7826(2) 0.07485(11) 0.0223(7) Uani 1 1 d .
C71 C -0.0294(3) 0.8020(2) 0.04810(12) 0.0229(7) Uani 1 1 d .
C72 C -0.0961(3) 0.8553(2) 0.06994(13) 0.0281(7) Uani 1 1 d .
H72 H -0.0653 0.8797 0.1021 0.034 Uiso 1 1 calc R
C73 C -0.2078(3) 0.8712(2) 0.04306(14) 0.0318(8) Uani 1 1 d .
H73 H -0.2560 0.9070 0.0566 0.038 Uiso 1 1 calc R
C74 C -0.2499(3) 0.8350(2) -0.00361(14) 0.0328(8) Uani 1 1 d .
H74 H -0.3271 0.8457 -0.0224 0.039 Uiso 1 1 calc R
C75 C -0.1776(3) 0.7821(2) -0.02292(12) 0.0242(7) Uani 1 1 d .
C76 C -0.2174(3) 0.7428(2) -0.07408(12) 0.0248(7) Uani 1 1 d .
C77 C -0.3221(3) 0.7639(2) -0.10736(13) 0.0289(7) Uani 1 1 d .
H77 H -0.3700 0.8031 -0.0973 0.035 Uiso 1 1 calc R
C78 C -0.3563(3) 0.7279(2) -0.15493(14) 0.0328(9) Uani 1 1 d .
H78 H -0.4277 0.7426 -0.1772 0.039 Uiso 1 1 calc R
C79 C -0.2880(3) 0.6709(2) -0.17053(13) 0.0308(8) Uani 1 1 d .
H79 H -0.3120 0.6474 -0.2036 0.037 Uiso 1 1 calc R
C80 C -0.1835(3) 0.6476(2) -0.13779(12) 0.0260(7) Uani 1 1 d .
C81 C -0.1495(3) 0.6839(2) -0.08944(12) 0.0241(7) Uani 1 1 d .
H81 H -0.0793 0.6682 -0.0667 0.029 Uiso 1 1 calc R
C82 C -0.1107(3) 0.5857(2) -0.15500(12) 0.0264(7) Uani 1 1 d .
C83 C -0.1643(3) 0.5269(2) -0.18622(12) 0.0314(8) Uani 1 1 d .
H83 H -0.2483 0.5245 -0.1948 0.038 Uiso 1 1 calc R
C84 C -0.0968(3) 0.4718(2) -0.20493(13) 0.0319(8) Uani 1 1 d .
H84 H -0.1350 0.4310 -0.2251 0.038 Uiso 1 1 calc R
C85 C 0.0270(3) 0.4756(2) -0.19435(12) 0.0294(8) Uani 1 1 d .
H85 H 0.0728 0.4389 -0.2086 0.035 Uiso 1 1 calc R
C86 C 0.0826(3) 0.5338(2) -0.16260(12) 0.0260(7) Uani 1 1 d .
C87 C 0.0134(3) 0.5876(2) -0.14293(12) 0.0256(7) Uani 1 1 d .
H87 H 0.0512 0.6266 -0.1208 0.031 Uiso 1 1 calc R
C88 C 0.2143(3) 0.5387(2) -0.15123(12) 0.0266(7) Uani 1 1 d .
C89 C 0.2797(3) 0.5290(2) -0.19076(13) 0.0337(8) Uani 1 1 d .
H89 H 0.2406 0.5172 -0.2252 0.040 Uiso 1 1 calc R
C90 C 0.4026(3) 0.5366(3) -0.17985(14) 0.0386(9) Uani 1 1 d .
H90 H 0.4469 0.5306 -0.2071 0.046 Uiso 1 1 calc R
C91 C 0.4608(3) 0.5528(2) -0.12946(14) 0.0331(8) Uani 1 1 d .
H91 H 0.5445 0.5584 -0.1224 0.040 Uiso 1 1 calc R
C92 C 0.3957(3) 0.5610(2) -0.08871(13) 0.0264(7) Uani 1 1 d .
C93 C 0.2729(3) 0.5546(2) -0.10048(12) 0.0229(7) Uani 1 1 d .
H93 H 0.2281 0.5612 -0.0735 0.027 Uiso 1 1 calc R
C94 C 0.4592(3) 0.5766(2) -0.03504(13) 0.0250(7) Uani 1 1 d .
C95 C 0.5579(3) 0.6241(2) -0.02639(14) 0.0320(8) Uani 1 1 d .
H95 H 0.5820 0.6486 -0.0552 0.038 Uiso 1 1 calc R
C96 C 0.6212(3) 0.6360(2) 0.02340(14) 0.0338(8) Uani 1 1 d .
H96 H 0.6877 0.6690 0.0286 0.041 Uiso 1 1 calc R
C97 C 0.5876(3) 0.5999(2) 0.06556(13) 0.0289(7) Uani 1 1 d .
H97 H 0.6331 0.6068 0.0996 0.035 Uiso 1 1 calc R
C98 C 0.4875(3) 0.5534(2) 0.05870(13) 0.0241(7) Uani 1 1 d .
C99 C 0.4234(3) 0.5430(2) 0.00858(12) 0.0238(7) Uani 1 1 d .
H99 H 0.3540 0.5125 0.0037 0.029 Uiso 1 1 calc R
C100 C 0.4509(3) 0.5159(2) 0.10472(12) 0.0233(7) Uani 1 1 d .
C101 C 0.5304(3) 0.5061(2) 0.15190(13) 0.0289(7) Uani 1 1 d .
H101 H 0.6092 0.5247 0.1558 0.035 Uiso 1 1 calc R
C102 C 0.4924(3) 0.4688(2) 0.19291(13) 0.0309(8) Uani 1 1 d .
H102 H 0.5451 0.4616 0.2252 0.037 Uiso 1 1 calc R
C103 C 0.3772(3) 0.4423(2) 0.18647(13) 0.0276(7) Uani 1 1 d .
H103 H 0.3495 0.4162 0.2139 0.033 Uiso 1 1 calc R
C104 C 0.3031(3) 0.4551(2) 0.13874(13) 0.0234(7) Uani 1 1 d .
C105 C 0.1770(3) 0.4313(2) 0.13033(12) 0.0239(7) Uani 1 1 d .
C106 C 0.1304(3) 0.3763(2) 0.15855(13) 0.0254(7) Uani 1 1 d .
H106 H 0.1816 0.3481 0.1844 0.030 Uiso 1 1 calc R
C107 C 0.0093(3) 0.3621(2) 0.14947(12) 0.0263(7) Uani 1 1 d .
C108 C -0.0665(3) 0.4077(2) 0.11348(13) 0.0272(7) Uani 1 1 d .
C109 C -0.0164(3) 0.4588(2) 0.08426(13) 0.0293(7) Uani 1 1 d .
H109 H -0.0656 0.4881 0.0584 0.035 Uiso 1 1 calc R
C110 C -0.0455(3) 0.2996(2) 0.17598(13) 0.0287(7) Uani 1 1 d .
H11A H -0.0196 0.3038 0.2143 0.034 Uiso 1 1 calc R
H11B H -0.0183 0.2500 0.1647 0.034 Uiso 1 1 calc R
C111 C -0.1821(3) 0.3035(2) 0.16249(14) 0.0326(8) Uani 1 1 d .
H111 H -0.2252 0.2660 0.1810 0.039 Uiso 1 1 calc R
C112 C -0.2193(3) 0.3877(2) 0.16667(14) 0.0342(8) Uani 1 1 d .
H11C H -0.3027 0.3948 0.1707 0.041 Uiso 1 1 calc R
H11D H -0.1646 0.4177 0.1928 0.041 Uiso 1 1 calc R
C113 C -0.1980(3) 0.3971(2) 0.10961(13) 0.0292(7) Uani 1 1 d .
H113 H -0.2508 0.4333 0.0867 0.035 Uiso 1 1 calc R
C114 C -0.2280(3) 0.3108(2) 0.10215(14) 0.0339(8) Uani 1 1 d .
C115 C -0.3621(3) 0.2973(3) 0.08855(17) 0.0442(9) Uani 1 1 d .
H11E H -0.3885 0.3022 0.0507 0.066 Uiso 1 1 calc R
H11F H -0.4031 0.3349 0.1066 0.066 Uiso 1 1 calc R
H11G H -0.3804 0.2463 0.0997 0.066 Uiso 1 1 calc R
C116 C -0.1679(3) 0.2664(3) 0.06433(14) 0.0370(8) Uani 1 1 d .
H11H H -0.2069 0.2774 0.0284 0.055 Uiso 1 1 calc R
H11I H -0.1736 0.2121 0.0712 0.055 Uiso 1 1 calc R
H11J H -0.0843 0.2811 0.0690 0.055 Uiso 1 1 calc R
C117 C 0.7787(4) 0.4981(3) 0.96125(18) 0.0538(12) Uani 1 1 d .
H11N H 0.7494 0.5212 0.9271 0.081 Uiso 1 1 calc R
H11O H 0.7934 0.5378 0.9880 0.081 Uiso 1 1 calc R
H11P H 0.7195 0.4626 0.9698 0.081 Uiso 1 1 calc R
C118 C 0.7238(6) 0.3899(4) 0.5338(3) 0.0827(19) Uani 1 1 d .
H11K H 0.7100 0.3859 0.4956 0.124 Uiso 1 1 calc R
H11L H 0.7382 0.3394 0.5492 0.124 Uiso 1 1 calc R
H11M H 0.7930 0.4222 0.5456 0.124 Uiso 1 1 calc R

loop_
_atom_site_aniso_label
_atom_site_aniso_U_11
_atom_site_aniso_U_22
_atom_site_aniso_U_33
_atom_site_aniso_U_23
_atom_site_aniso_U_13
_atom_site_aniso_U_12
Fe1 0.0309(3) 0.0252(3) 0.0231(2) 0.0017(2) 0.00444(19) 0.0018(2)
Fe2 0.0310(3) 0.0266(3) 0.0239(2) 0.0011(2) 0.00631(19) 0.0005(2)
Cl1 0.0630(6) 0.0519(7) 0.0491(6) 0.0104(5) 0.0247(5) -0.0102(5)
Cl2 0.0343(4) 0.0449(5) 0.0278(4) -0.0029(4) -0.0011(3) -0.0024(4)
Cl3 0.0424(5) 0.0461(6) 0.0365(5) -0.0014(5) 0.0016(4) 0.0161(5)
Cl4 0.0462(5) 0.0275(4) 0.0320(4) -0.0013(4) 0.0006(3) 0.0032(4)
Cl5 0.0496(5) 0.0511(6) 0.0490(5) 0.0121(5) 0.0274(4) 0.0047(5)
Cl6 0.0369(4) 0.0447(6) 0.0470(5) 0.0060(5) 0.0099(4) 0.0105(4)
Cl7 0.0741(7) 0.0264(5) 0.0449(5) 0.0017(4) 0.0022(5) 0.0047(5)
Cl8 0.0498(5) 0.0696(8) 0.0279(4) -0.0051(5) 0.0017(4) -0.0150(5)
Cl9 0.0368(4) 0.0247(4) 0.0262(4) 0.0044(3) 0.0053(3) 0.0001(3)
Cl10 0.0303(4) 0.0234(4) 0.0232(4) 0.0035(3) 0.0017(3) -0.0005(3)
O1 0.0466(16) 0.067(2) 0.064(2) -0.0312(19) 0.0023(14) -0.0111(16)
O2 0.087(3) 0.089(4) 0.079(3) -0.001(3) 0.005(2) -0.018(3)
N1 0.0308(14) 0.0283(16) 0.0260(14) 0.0040(12) 0.0077(11) -0.0032(12)
N2 0.0277(13) 0.0236(15) 0.0274(14) -0.0012(13) 0.0053(11) 0.0015(12)
N3 0.0252(13) 0.0287(16) 0.0232(13) 0.0028(12) 0.0029(10) -0.0002(12)
N4 0.0325(15) 0.0300(17) 0.0266(14) -0.0058(13) -0.0006(11) -0.0003(13)
N5 0.0240(13) 0.0219(15) 0.0203(12) -0.0010(11) 0.0006(10) 0.0003(11)
N6 0.0209(12) 0.0192(14) 0.0228(12) 0.0025(11) 0.0034(9) -0.0003(11)
N7 0.0223(12) 0.0215(15) 0.0209(12) 0.0023(12) 0.0000(10) 0.0010(11)
N8 0.0274(13) 0.0254(16) 0.0274(13) 0.0081(12) -0.0002(10) -0.0037(12)
C1 0.0365(19) 0.037(2) 0.055(2) -0.0004(19) 0.0208(17) 0.0048(17)
C2 0.0323(19) 0.046(3) 0.065(3) 0.003(2) 0.0129(17) -0.0014(18)
C3 0.0298(17) 0.033(2) 0.045(2) 0.0030(17) 0.0144(14) -0.0025(15)
C4 0.0437(19) 0.0248(19) 0.0315(18) 0.0078(15) 0.0114(15) 0.0004(16)
C5 0.0374(17) 0.0271(19) 0.0395(19) 0.0059(16) 0.0145(15) -0.0037(15)
C6 0.0377(18) 0.0249(19) 0.0372(18) 0.0023(16) 0.0071(14) -0.0004(15)
C7 0.0298(16) 0.0272(18) 0.0351(17) 0.0065(15) 0.0052(13) -0.0034(14)
C8 0.0303(16) 0.0280(18) 0.0275(16) 0.0009(15) 0.0030(12) -0.0003(14)
C9 0.0298(16) 0.0270(18) 0.0268(15) 0.0000(14) 0.0085(12) 0.0000(14)
C10 0.0368(17) 0.0199(17) 0.0298(16) 0.0018(14) 0.0124(13) 0.0021(14)
C11 0.0321(17) 0.0237(18) 0.0234(15) 0.0018(15) 0.0037(13) 0.0037(15)
C12 0.0293(16) 0.0240(18) 0.0227(15) 0.0003(14) 0.0061(12) 0.0028(14)
C13 0.0321(17) 0.0243(18) 0.0261(16) 0.0002(15) 0.0063(13) 0.0021(15)
C14 0.0378(18) 0.036(2) 0.0244(16) -0.0013(15) 0.0047(14) 0.0056(16)
C15 0.0387(19) 0.040(2) 0.0287(17) -0.0050(17) -0.0048(14) 0.0085(17)
C16 0.0256(16) 0.032(2) 0.0399(19) -0.0071(16) -0.0007(14) 0.0034(14)
C17 0.0240(15) 0.0247(19) 0.0319(17) -0.0052(15) 0.0007(13) 0.0019(14)
C18 0.0235(15) 0.0242(19) 0.0393(18) -0.0009(16) 0.0017(13) -0.0020(14)
C19 0.0319(19) 0.054(3) 0.052(2) 0.006(2) 0.0001(17) -0.015(2)
C20 0.043(2) 0.089(4) 0.064(3) 0.022(3) -0.001(2) -0.042(3)
C21 0.043(2) 0.079(4) 0.059(3) 0.030(3) 0.004(2) -0.027(3)
C22 0.0320(18) 0.039(2) 0.041(2) 0.0096(18) 0.0013(15) -0.0080(17)
C23 0.0237(15) 0.027(2) 0.0369(18) 0.0004(16) 0.0074(13) -0.0020(14)
C24 0.0344(18) 0.028(2) 0.0380(19) 0.0095(16) 0.0107(15) 0.0011(16)
C25 0.043(2) 0.046(3) 0.050(2) 0.011(2) 0.0202(18) 0.0010(19)
C26 0.059(3) 0.049(3) 0.040(2) 0.006(2) 0.0250(19) 0.009(2)
C27 0.058(2) 0.044(3) 0.0252(17) 0.0020(17) 0.0152(16) 0.007(2)
C28 0.044(2) 0.0215(19) 0.0265(16) 0.0034(15) 0.0086(15) 0.0026(16)
C29 0.0392(19) 0.0249(18) 0.0236(15) 0.0034(14) 0.0084(13) -0.0017(15)
C30 0.049(2) 0.0203(18) 0.0170(15) 0.0029(14) 0.0020(14) -0.0041(16)
C31 0.058(2) 0.030(2) 0.0184(16) -0.0027(15) 0.0022(15) -0.0049(18)
C32 0.067(3) 0.028(2) 0.0206(17) -0.0003(16) -0.0050(16) -0.014(2)
C33 0.045(2) 0.030(2) 0.0229(16) -0.0004(16) -0.0065(14) -0.0099(17)
C34 0.0387(18) 0.0260(19) 0.0170(14) 0.0055(15) -0.0058(13) -0.0064(16)
C35 0.0377(18) 0.0224(18) 0.0199(14) 0.0007(14) -0.0014(13) -0.0044(16)
C36 0.0302(17) 0.0258(19) 0.0279(16) 0.0071(16) -0.0028(13) -0.0081(15)
C37 0.0331(18) 0.043(2) 0.0271(17) 0.0053(17) -0.0067(14) -0.0063(17)
C38 0.0263(17) 0.045(2) 0.0353(19) 0.0114(18) -0.0059(14) -0.0025(17)
C39 0.0255(16) 0.035(2) 0.0360(18) 0.0106(18) 0.0023(14) 0.0014(16)
C40 0.0226(15) 0.031(2) 0.0282(16) 0.0079(15) 0.0004(13) -0.0028(14)
C41 0.0244(16) 0.031(2) 0.0244(16) 0.0040(15) -0.0034(12) -0.0024(15)
C42 0.0280(16) 0.0242(18) 0.0270(16) 0.0071(14) 0.0064(13) -0.0002(14)
C43 0.0292(17) 0.031(2) 0.0396(19) 0.0046(17) 0.0087(14) 0.0049(16)
C44 0.0370(19) 0.034(2) 0.043(2) -0.0011(18) 0.0101(16) 0.0086(17)
C45 0.049(2) 0.033(2) 0.0282(17) -0.0050(16) 0.0069(15) 0.0046(18)
C46 0.0331(17) 0.0281(19) 0.0244(16) 0.0027(15) 0.0035(13) 0.0022(15)
C47 0.0345(17) 0.034(2) 0.0223(15) -0.0003(15) 0.0048(13) 0.0021(16)
C48 0.044(2) 0.035(2) 0.0314(18) -0.0068(17) 0.0010(15) 0.0094(17)
C49 0.0405(19) 0.033(2) 0.0354(19) -0.0061(17) -0.0004(15) -0.0037(16)
C50 0.0342(18) 0.045(2) 0.0316(17) -0.0092(17) 0.0007(14) 0.0016(17)
C51 0.0353(18) 0.039(2) 0.0377(19) -0.0101(18) 0.0004(14) 0.0068(16)
C52 0.046(2) 0.034(2) 0.059(3) -0.013(2) -0.0100(19) -0.0011(18)
C53 0.047(2) 0.046(3) 0.063(3) -0.014(2) -0.007(2) -0.008(2)
C54 0.046(2) 0.080(4) 0.073(3) 0.002(3) 0.017(2) -0.015(3)
C55 0.0334(19) 0.057(3) 0.051(2) -0.020(2) 0.0018(16) 0.0012(19)
C56 0.039(2) 0.041(2) 0.048(2) -0.011(2) -0.0121(16) 0.0012(18)
C57 0.057(3) 0.058(3) 0.037(2) 0.001(2) -0.0084(18) 0.002(2)
C58 0.051(2) 0.056(3) 0.073(3) -0.022(3) -0.021(2) 0.002(2)
C59 0.0337(18) 0.042(2) 0.054(2) -0.007(2) 0.0150(17) -0.0045(17)
C60 0.0244(17) 0.056(3) 0.065(3) -0.024(2) -0.0014(16) 0.0034(18)
C61 0.0269(16) 0.037(2) 0.0389(18) -0.0138(17) 0.0008(13) 0.0026(15)
C62 0.0303(17) 0.044(2) 0.0353(18) -0.0194(18) -0.0014(14) 0.0052(16)
C63 0.0321(18) 0.051(3) 0.0348(19) -0.0202(19) -0.0066(14) 0.0056(17)
C64 0.038(2) 0.066(3) 0.0278(18) 0.0001(19) -0.0069(15) 0.010(2)
C65 0.0261(16) 0.035(2) 0.0331(18) -0.0018(15) -0.0004(13) 0.0089(14)
C66 0.0237(15) 0.0247(18) 0.0278(16) 0.0000(14) 0.0039(12) 0.0041(13)
C67 0.0260(15) 0.0274(17) 0.0228(14) 0.0007(13) 0.0035(12) 0.0018(13)
C68 0.0280(16) 0.034(2) 0.0202(14) -0.0026(14) 0.0027(12) 0.0036(14)
C69 0.0291(16) 0.0285(19) 0.0233(15) -0.0038(14) 0.0029(12) 0.0039(14)
C70 0.0224(14) 0.0251(18) 0.0195(13) -0.0003(13) 0.0041(11) -0.0002(13)
C71 0.0243(15) 0.0222(18) 0.0226(14) 0.0041(13) 0.0053(12) 0.0000(13)
C72 0.0244(15) 0.0283(19) 0.0310(16) -0.0013(15) 0.0033(13) 0.0007(14)
C73 0.0303(17) 0.027(2) 0.0389(19) -0.0002(16) 0.0086(14) 0.0052(15)
C74 0.0246(16) 0.034(2) 0.0383(19) 0.0058(17) 0.0019(14) 0.0036(15)
C75 0.0209(14) 0.0239(18) 0.0274(15) 0.0075(14) 0.0034(12) -0.0044(13)
C76 0.0215(15) 0.0284(19) 0.0246(15) 0.0096(14) 0.0044(12) -0.0069(14)
C77 0.0191(15) 0.035(2) 0.0325(17) 0.0094(17) 0.0041(12) -0.0011(15)
C78 0.0224(16) 0.043(2) 0.0294(17) 0.0130(17) -0.0045(13) -0.0031(16)
C79 0.0263(16) 0.038(2) 0.0248(16) 0.0071(16) -0.0036(13) -0.0092(16)
C80 0.0247(15) 0.0287(19) 0.0228(15) 0.0052(15) -0.0005(12) -0.0041(14)
C81 0.0238(15) 0.0219(17) 0.0242(15) 0.0067(14) -0.0022(12) -0.0041(14)
C82 0.0299(16) 0.029(2) 0.0175(14) 0.0050(14) -0.0025(12) -0.0049(15)
C83 0.0367(18) 0.035(2) 0.0190(15) 0.0056(16) -0.0049(13) -0.0115(16)
C84 0.0433(19) 0.028(2) 0.0205(15) -0.0017(15) -0.0042(13) -0.0149(17)
C85 0.0453(19) 0.0220(18) 0.0192(15) 0.0005(14) 0.0012(14) -0.0031(16)
C86 0.0308(17) 0.0274(19) 0.0177(14) 0.0048(14) -0.0013(12) -0.0034(15)
C87 0.0328(17) 0.0244(19) 0.0167(14) 0.0005(14) -0.0030(12) -0.0057(15)
C88 0.0355(18) 0.0216(18) 0.0216(15) 0.0032(14) 0.0025(13) 0.0007(15)
C89 0.043(2) 0.035(2) 0.0221(15) 0.0002(15) 0.0029(14) 0.0028(17)
C90 0.043(2) 0.049(3) 0.0273(17) 0.0029(18) 0.0147(15) 0.0040(19)
C91 0.0294(17) 0.040(2) 0.0306(17) 0.0080(17) 0.0084(14) 0.0047(16)
C92 0.0335(17) 0.0217(18) 0.0238(16) 0.0031(14) 0.0045(13) -0.0012(14)
C93 0.0286(16) 0.0197(17) 0.0197(14) 0.0024(13) 0.0031(12) 0.0010(13)
C94 0.0251(15) 0.0239(18) 0.0265(16) 0.0030(14) 0.0061(12) 0.0011(14)
C95 0.0291(17) 0.035(2) 0.0320(17) 0.0060(16) 0.0057(13) -0.0045(16)
C96 0.0263(16) 0.034(2) 0.0397(19) 0.0010(18) 0.0028(14) -0.0084(16)
C97 0.0248(16) 0.031(2) 0.0278(16) -0.0009(16) -0.0028(13) -0.0003(15)
C98 0.0224(15) 0.0223(18) 0.0262(15) 0.0014(14) 0.0006(12) 0.0011(14)
C99 0.0229(15) 0.0212(17) 0.0266(15) 0.0017(14) 0.0024(12) -0.0019(13)
C100 0.0250(15) 0.0184(17) 0.0256(15) -0.0001(13) 0.0022(12) 0.0040(13)
C101 0.0249(15) 0.032(2) 0.0275(16) 0.0008(15) -0.0009(12) 0.0008(14)
C102 0.0296(16) 0.032(2) 0.0267(16) 0.0034(15) -0.0060(13) 0.0033(15)
C103 0.0304(16) 0.0283(19) 0.0231(15) 0.0037(14) 0.0021(12) 0.0021(14)
C104 0.0258(15) 0.0183(17) 0.0255(15) 0.0001(14) 0.0033(12) 0.0008(13)
C105 0.0253(15) 0.0224(18) 0.0226(15) -0.0007(14) 0.0009(12) 0.0039(14)
C106 0.0283(16) 0.0244(18) 0.0239(15) 0.0031(14) 0.0058(12) 0.0065(14)
C107 0.0293(16) 0.0252(18) 0.0248(15) 0.0014(14) 0.0060(12) 0.0024(14)
C108 0.0281(15) 0.0258(18) 0.0276(16) -0.0013(14) 0.0044(12) -0.0014(14)
C109 0.0263(15) 0.0292(19) 0.0299(16) 0.0044(15) -0.0018(12) 0.0025(14)
C110 0.0322(17) 0.0259(19) 0.0291(16) 0.0040(15) 0.0089(13) 0.0015(15)
C111 0.0316(17) 0.032(2) 0.0370(18) 0.0043(16) 0.0129(14) -0.0005(15)
C112 0.0281(16) 0.043(2) 0.0329(17) -0.0051(17) 0.0083(13) 0.0050(15)
C113 0.0287(16) 0.0283(19) 0.0307(16) 0.0023(14) 0.0055(13) 0.0036(14)
C114 0.0307(17) 0.034(2) 0.0377(18) 0.0013(16) 0.0083(14) -0.0039(15)
C115 0.0318(18) 0.046(3) 0.054(2) 0.002(2) 0.0055(16) -0.0067(17)
C116 0.0372(18) 0.037(2) 0.0360(18) -0.0092(18) 0.0053(14) 0.0015(17)
C117 0.039(2) 0.070(3) 0.050(2) 0.013(2) 0.0010(18) 0.002(2)
C118 0.071(4) 0.078(5) 0.094(4) 0.026(4) 0.003(3) -0.010(3)

loop_
_atom_type_symbol
_atom_type_description
_atom_type_scat_dispersion_real
_atom_type_scat_dispersion_imag
_atom_type_scat_source
C C 0.0181 0.0091 'International Tables Vol C Tables 4.2.6.8 and 6.1.1.4'
H H 0.0000 0.0000 'International Tables Vol C Tables 4.2.6.8 and 6.1.1.4'
N N 0.0311 0.0180 'International Tables Vol C Tables 4.2.6.8 and 6.1.1.4'
O O 0.0492 0.0322 'International Tables Vol C Tables 4.2.6.8 and 6.1.1.4'
Cl Cl 0.3639 0.7018 'International Tables Vol C Tables 4.2.6.8 and 6.1.1.4'
Fe Fe -1.1336 3.1974 'International Tables Vol C Tables 4.2.6.8 and 6.1.1.4'

loop_
_geom_angle_atom_site_label_1
_geom_angle_atom_site_label_2
_geom_angle_atom_site_label_3
_geom_angle
Cl1 Fe1 Cl3 110.61(5)
Cl2 Fe1 Cl1 108.91(5)
Cl2 Fe1 Cl3 109.52(4)
Cl2 Fe1 Cl4 108.35(4)
Cl4 Fe1 Cl1 110.70(5)
Cl4 Fe1 Cl3 108.71(5)
Cl5 Fe2 Cl6 109.81(5)
Cl7 Fe2 Cl5 110.13(5)
Cl7 Fe2 Cl6 108.86(5)
Cl8 Fe2 Cl5 109.56(5)
Cl8 Fe2 Cl6 108.37(5)
Cl8 Fe2 Cl7 110.08(5)
C117 O1 H1D 109.0
C118 O2 H2 109.5
C8 N1 H1 116(3)
C12 N1 H1 120(3)
C12 N1 C8 123.8(3)
C13 N2 C17 118.4(3)
C46 N3 C42 118.7(3)
C47 N4 H4 120(3)
C47 N4 C51 122.6(3)
C51 N4 H4 117(3)
C66 N5 H5 117(3)
C70 N5 H5 120(3)
C70 N5 C66 123.1(3)
C71 N6 C75 118.1(3)
C104 N7 C100 118.9(3)
C105 N8 H8 115(3)
C105 N8 C109 122.7(3)
C109 N8 H8 122(3)
H1A C1 H1B 109.5
H1A C1 H1C 109.5
H1B C1 H1C 109.5
C3 C1 H1A 109.5
C3 C1 H1B 109.5
C3 C1 H1C 109.5
H2A C2 H2B 109.5
H2A C2 H2C 109.5
H2B C2 H2C 109.5
C3 C2 H2A 109.5
C3 C2 H2B 109.5
C3 C2 H2C 109.5
C1 C3 C5 119.7(3)
C1 C3 C7 117.6(3)
C2 C3 C1 109.4(3)
C2 C3 C5 111.5(3)
C2 C3 C7 111.9(3)
C5 C3 C7 84.9(3)
H4A C4 H4B 108.1
C5 C4 H4A 109.6
C5 C4 H4B 109.6
C10 C4 H4A 109.6
C10 C4 H4B 109.6
C10 C4 C5 110.4(3)
C3 C5 H5A 115.2
C4 C5 C3 111.1(3)
C4 C5 H5A 115.2
C4 C5 C6 109.5(3)
C6 C5 C3 87.4(3)
C6 C5 H5A 115.2
C5 C6 H6A 114.2
C5 C6 H6B 114.2
H6A C6 H6B 111.4
C7 C6 C5 86.7(3)
C7 C6 H6A 114.2
C7 C6 H6B 114.2
C3 C7 H7 116.6
C6 C7 C3 87.5(3)
C6 C7 H7 116.6
C9 C7 C3 108.8(3)
C9 C7 C6 106.7(3)
C9 C7 H7 116.6
N1 C8 H8A 119.9
N1 C8 C9 120.1(3)
C9 C8 H8A 119.9
C8 C9 C7 124.0(3)
C8 C9 C10 118.2(3)
C10 C9 C7 117.8(3)
C9 C10 C4 117.4(3)
C11 C10 C4 123.0(3)
C11 C10 C9 119.6(3)
C10 C11 H11 120.0
C10 C11 C12 120.1(3)
C12 C11 H11 120.0
N1 C12 C11 118.2(3)
N1 C12 C13 116.9(3)
C11 C12 C13 124.9(3)
N2 C13 C12 114.7(3)
N2 C13 C14 124.2(3)
C14 C13 C12 121.0(3)
C13 C14 H14 121.6
C15 C14 C13 116.9(3)
C15 C14 H14 121.6
C14 C15 H15 119.8
C16 C15 C14 120.4(3)
C16 C15 H15 119.8
C15 C16 H16 120.3
C15 C16 C17 119.5(3)
C17 C16 H16 120.3
N2 C17 C16 120.6(3)
N2 C17 C18 117.2(3)
C16 C17 C18 122.2(3)
C19 C18 C17 121.0(3)
C19 C18 C23 118.6(3)
C23 C18 C17 120.4(3)
C18 C19 H19 120.0
C20 C19 C18 119.9(4)
C20 C19 H19 120.0
C19 C20 H20 119.5
C19 C20 C21 121.1(4)
C21 C20 H20 119.5
C20 C21 H21 119.7
C20 C21 C22 120.6(4)
C22 C21 H21 119.7
C21 C22 C24 120.3(4)
C23 C22 C21 118.3(4)
C23 C22 C24 121.4(3)
C18 C23 H23 119.4
C22 C23 C18 121.2(3)
C22 C23 H23 119.4
C25 C24 C22 119.8(3)
C29 C24 C22 121.5(3)
C29 C24 C25 118.6(4)
C24 C25 H25 119.5
C26 C25 C24 121.1(4)
C26 C25 H25 119.5
C25 C26 H26 120.0
C25 C26 C27 120.0(4)
C27 C26 H26 120.0
C26 C27 H27 119.5
C26 C27 C28 121.1(4)
C28 C27 H27 119.5
C27 C28 C29 118.1(3)
C27 C28 C30 121.4(3)
C29 C28 C30 120.4(3)
C24 C29 C28 121.1(3)
C24 C29 H29 119.5
C28 C29 H29 119.5
C31 C30 C28 120.9(4)
C35 C30 C28 120.7(3)
C35 C30 C31 118.4(4)
C30 C31 H31 119.8
C32 C31 C30 120.3(4)
C32 C31 H31 119.8
C31 C32 H32 119.5
C31 C32 C33 121.0(4)
C33 C32 H32 119.5
C32 C33 H33 119.9
C32 C33 C34 120.3(4)
C34 C33 H33 119.9
C33 C34 C36 120.7(3)
C35 C34 C33 117.5(4)
C35 C34 C36 121.7(3)
C30 C35 C34 122.4(3)
C30 C35 H35 118.8
C34 C35 H35 118.8
C37 C36 C34 120.2(3)
C41 C36 C34 121.2(3)
C41 C36 C37 118.6(4)
C36 C37 H37 119.7
C38 C37 C36 120.5(4)
C38 C37 H37 119.7
C37 C38 H38 119.8
C37 C38 C39 120.5(3)
C39 C38 H38 119.8
C38 C39 H39 119.8
C38 C39 C40 120.5(4)
C40 C39 H39 119.8
C39 C40 C42 120.8(4)
C41 C40 C39 118.3(3)
C41 C40 C42 120.9(3)
C36 C41 H41 119.2
C40 C41 C36 121.6(3)
C40 C41 H41 119.2
N3 C42 C40 116.3(3)
N3 C42 C43 120.4(3)
C43 C42 C40 123.3(3)
C42 C43 H43 119.9
C44 C43 C42 120.3(3)
C44 C43 H43 119.9
C43 C44 H44 120.5
C43 C44 C45 119.1(4)
C45 C44 H44 120.5
C44 C45 H45 121.0
C44 C45 C46 118.0(4)
C46 C45 H45 121.0
N3 C46 C45 123.6(3)
N3 C46 C47 115.3(3)
C45 C46 C47 121.2(3)
N4 C47 C46 117.1(3)
N4 C47 C48 119.0(3)
C48 C47 C46 123.9(4)
C47 C48 H48 120.1
C47 C48 C49 119.8(4)
C49 C48 H48 120.1
C48 C49 C50 119.3(4)
C48 C49 C52 122.6(4)
C50 C49 C52 118.1(3)
C49 C50 C55 117.2(3)
C51 C50 C49 119.1(3)
C51 C50 C55 123.7(4)
N4 C51 C50 120.1(4)
N4 C51 H51 120.0
C50 C51 H51 120.0
C49 C52 H52A 109.6
C49 C52 H52B 109.6
C49 C52 C53 110.3(4)
H52A C52 H52B 108.1
C53 C52 H52A 109.6
C53 C52 H52B 109.6
C52 C53 H53 115.4
C52 C53 C54 109.0(4)
C52 C53 C56 110.9(4)
C54 C53 H53 115.4
C56 C53 H53 115.4
C56 C53 C54 87.4(4)
C53 C54 H54A 114.3
C53 C54 H54B 114.3
H54A C54 H54B 111.4
C55 C54 C53 86.1(4)
C55 C54 H54A 114.3
C55 C54 H54B 114.3
C50 C55 C54 106.2(4)
C50 C55 H55 116.9
C50 C55 C56 108.8(3)
C54 C55 H55 116.9
C54 C55 C56 87.2(4)
C56 C55 H55 116.9
C53 C56 C55 86.3(4)
C57 C56 C53 119.5(4)
C57 C56 C55 117.9(3)
C57 C56 C58 108.4(4)
C58 C56 C53 112.3(4)
C58 C56 C55 111.0(4)
C56 C57 H57A 109.5
C56 C57 H57B 109.5
C56 C57 H57C 109.5
H57A C57 H57B 109.5
H57A C57 H57C 109.5
H57B C57 H57C 109.5
C56 C58 H58A 109.5
C56 C58 H58B 109.5
C56 C58 H58C 109.5
H58A C58 H58B 109.5
H58A C58 H58C 109.5
H58B C58 H58C 109.5
H59A C59 H59B 109.5
H59A C59 H59C 109.5
H59B C59 H59C 109.5
C61 C59 H59A 109.5
C61 C59 H59B 109.5
C61 C59 H59C 109.5
H60A C60 H60B 109.5
H60A C60 H60C 109.5
H60B C60 H60C 109.5
C61 C60 H60A 109.5
C61 C60 H60B 109.5
C61 C60 H60C 109.5
C59 C61 C60 108.6(3)
C59 C61 C63 119.4(3)
C59 C61 C65 119.0(3)
C60 C61 C63 111.0(3)
C60 C61 C65 112.4(3)
C63 C61 C65 84.7(3)
H62A C62 H62B 108.1
C63 C62 H62A 109.6
C63 C62 H62B 109.6
C68 C62 H62A 109.6
C68 C62 H62B 109.6
C68 C62 C63 110.5(3)
C61 C63 H63 115.1
C62 C63 C61 111.0(3)
C62 C63 H63 115.1
C62 C63 C64 109.2(3)
C64 C63 C61 88.2(3)
C64 C63 H63 115.1
C63 C64 H64A 114.2
C63 C64 H64B 114.2
C63 C64 C65 86.5(3)
H64A C64 H64B 111.4
C65 C64 H64A 114.2
C65 C64 H64B 114.2
C61 C65 H65 116.6
C64 C65 C61 87.2(3)
C64 C65 H65 116.6
C67 C65 C61 108.9(3)
C67 C65 C64 106.9(3)
C67 C65 H65 116.6
N5 C66 H66 120.0
N5 C66 C67 120.0(3)
C67 C66 H66 120.0
C66 C67 C65 124.8(3)
C66 C67 C68 118.1(3)
C68 C67 C65 117.1(3)
C67 C68 C62 117.9(3)
C69 C68 C62 121.7(3)
C69 C68 C67 120.4(3)
C68 C69 H69 120.1
C68 C69 C70 119.9(3)
C70 C69 H69 120.1
N5 C70 C69 118.5(3)
N5 C70 C71 118.0(3)
C69 C70 C71 123.5(3)
N6 C71 C70 115.9(3)
N6 C71 C72 124.0(3)
C72 C71 C70 120.1(3)
C71 C72 H72 121.3
C73 C72 C71 117.3(3)
C73 C72 H72 121.3
C72 C73 H73 120.0
C72 C73 C74 120.0(3)
C74 C73 H73 120.0
C73 C74 H74 120.4
C73 C74 C75 119.2(3)
C75 C74 H74 120.4
N6 C75 C74 121.4(3)
N6 C75 C76 117.1(3)
C74 C75 C76 121.5(3)
C77 C76 C75 121.1(3)
C77 C76 C81 118.7(3)
C81 C76 C75 120.2(3)
C76 C77 H77 119.9
C78 C77 C76 120.3(4)
C78 C77 H77 119.9
C77 C78 H78 119.5
C79 C78 C77 120.9(3)
C79 C78 H78 119.5
C78 C79 H79 119.9
C78 C79 C80 120.3(3)
C80 C79 H79 119.9
C79 C80 C81 118.7(4)
C79 C80 C82 119.8(3)
C81 C80 C82 121.6(3)
C76 C81 C80 121.1(3)
C76 C81 H81 119.5
C80 C81 H81 119.5
C83 C82 C80 120.6(3)
C83 C82 C87 118.2(3)
C87 C82 C80 121.1(3)
C82 C83 H83 119.6
C84 C83 C82 120.9(3)
C84 C83 H83 119.6
C83 C84 H84 119.7
C83 C84 C85 120.7(3)
C85 C84 H84 119.7
C84 C85 H85 120.3
C84 C85 C86 119.3(4)
C86 C85 H85 120.3
C85 C86 C88 119.9(3)
C87 C86 C85 119.2(3)
C87 C86 C88 120.9(3)
C82 C87 H87 119.2
C86 C87 C82 121.7(3)
C86 C87 H87 119.2
C89 C88 C86 120.7(3)
C89 C88 C93 119.5(3)
C93 C88 C86 119.8(3)
C88 C89 H89 120.0
C88 C89 C90 120.0(3)
C90 C89 H89 120.0
C89 C90 H90 119.7
C91 C90 C89 120.6(3)
C91 C90 H90 119.7
C90 C91 H91 120.0
C90 C91 C92 120.0(3)
C92 C91 H91 120.0
C91 C92 C94 119.4(3)
C93 C92 C91 118.6(3)
C93 C92 C94 122.0(3)
C88 C93 H93 119.4
C92 C93 C88 121.3(3)
C92 C93 H93 119.4
C95 C94 C92 120.7(3)
C95 C94 C99 118.1(3)
C99 C94 C92 121.1(3)
C94 C95 H95 119.4
C96 C95 C94 121.1(3)
C96 C95 H95 119.4
C95 C96 H96 120.0
C95 C96 C97 119.9(3)
C97 C96 H96 120.0
C96 C97 H97 119.7
C96 C97 C98 120.7(3)
C98 C97 H97 119.7
C97 C98 C100 120.1(3)
C99 C98 C97 118.8(3)
C99 C98 C100 121.1(3)
C94 C99 H99 119.4
C98 C99 C94 121.3(3)
C98 C99 H99 119.4
N7 C100 C98 117.0(3)
N7 C100 C101 121.4(3)
C101 C100 C98 121.6(3)
C100 C101 H101 120.5
C102 C101 C100 119.1(3)
C102 C101 H101 120.5
C101 C102 H102 120.2
C103 C102 C101 119.5(3)
C103 C102 H102 120.2
C102 C103 H103 121.0
C102 C103 C104 118.0(3)
C104 C103 H103 121.0
N7 C104 C103 123.1(3)
N7 C104 C105 116.3(3)
C103 C104 C105 120.5(3)
N8 C105 C104 116.3(3)
N8 C105 C106 118.2(3)
C106 C105 C104 125.5(3)
C105 C106 H106 119.7
C105 C106 C107 120.5(3)
C107 C106 H106 119.7
C106 C107 C108 119.2(3)
C106 C107 C110 123.0(3)
C108 C107 C110 117.8(3)
C107 C108 C113 117.7(3)
C109 C108 C107 118.2(3)
C109 C108 C113 124.1(3)
N8 C109 C108 120.5(3)
N8 C109 H109 119.8
C108 C109 H109 119.8
C107 C110 H11A 109.5
C107 C110 H11B 109.5
C107 C110 C111 110.8(3)
H11A C110 H11B 108.1
C111 C110 H11A 109.5
C111 C110 H11B 109.5
C110 C111 H111 115.5
C110 C111 C112 107.8(3)
C110 C111 C114 112.0(3)
C112 C111 H111 115.5
C112 C111 C114 86.8(3)
C114 C111 H111 115.5
C111 C112 H11C 114.2
C111 C112 H11D 114.2
H11C C112 H11D 111.4
C113 C112 C111 86.7(3)
C113 C112 H11C 114.2
C113 C112 H11D 114.2
C108 C113 C112 106.1(3)
C108 C113 H113 116.9
C108 C113 C114 109.0(3)
C112 C113 H113 116.9
C112 C113 C114 86.9(3)
C114 C113 H113 116.9
C113 C114 C111 85.9(3)
C115 C114 C111 111.1(3)
C115 C114 C113 111.6(3)
C116 C114 C111 119.8(3)
C116 C114 C113 117.8(3)
C116 C114 C115 109.0(3)
C114 C115 H11E 109.5
C114 C115 H11F 109.5
C114 C115 H11G 109.5
H11E C115 H11F 109.5
H11E C115 H11G 109.5
H11F C115 H11G 109.5
C114 C116 H11H 109.5
C114 C116 H11I 109.5
C114 C116 H11J 109.5
H11H C116 H11I 109.5
H11H C116 H11J 109.5
H11I C116 H11J 109.5
O1 C117 H11N 109.5
O1 C117 H11O 109.5
O1 C117 H11P 109.5
H11N C117 H11O 109.5
H11N C117 H11P 109.5
H11O C117 H11P 109.5
O2 C118 H11K 109.5
O2 C118 H11L 109.5
O2 C118 H11M 109.5
H11K C118 H11L 109.5
H11K C118 H11M 109.5
H11L C118 H11M 109.5

loop_
_geom_bond_atom_site_label_1
_geom_bond_atom_site_label_2
_geom_bond_distance
Fe1 Cl1 2.1960(11)
Fe1 Cl2 2.1845(10)
Fe1 Cl3 2.2087(11)
Fe1 Cl4 2.1924(12)
Fe2 Cl5 2.1960(11)
Fe2 Cl6 2.1992(11)
Fe2 Cl7 2.1937(13)
Fe2 Cl8 2.1789(10)
O1 H1D 0.8500
O1 C117 1.392(6)
O2 H2 0.8400
O2 C118 1.381(8)
N1 H1 0.849(19)
N1 C8 1.342(4)
N1 C12 1.340(4)
N2 C13 1.342(5)
N2 C17 1.347(5)
N3 C42 1.348(4)
N3 C46 1.336(5)
N4 H4 0.880(19)
N4 C47 1.342(5)
N4 C51 1.343(5)
N5 H5 0.862(19)
N5 C66 1.353(4)
N5 C70 1.336(5)
N6 C71 1.335(4)
N6 C75 1.347(4)
N7 C100 1.344(4)
N7 C104 1.343(4)
N8 H8 0.880(19)
N8 C105 1.352(4)
N8 C109 1.353(4)
C1 H1A 0.9800
C1 H1B 0.9800
C1 H1C 0.9800
C1 C3 1.521(6)
C2 H2A 0.9800
C2 H2B 0.9800
C2 H2C 0.9800
C2 C3 1.520(5)
C3 C5 1.573(5)
C3 C7 1.574(5)
C4 H4A 0.9900
C4 H4B 0.9900
C4 C5 1.528(5)
C4 C10 1.525(5)
C5 H5A 1.0000
C5 C6 1.549(5)
C6 H6A 0.9900
C6 H6B 0.9900
C6 C7 1.546(5)
C7 H7 1.0000
C7 C9 1.495(5)
C8 H8A 0.9500
C8 C9 1.378(5)
C9 C10 1.408(5)
C10 C11 1.385(5)
C11 H11 0.9500
C11 C12 1.392(5)
C12 C13 1.475(5)
C13 C14 1.391(5)
C14 H14 0.9500
C14 C15 1.380(6)
C15 H15 0.9500
C15 C16 1.371(6)
C16 H16 0.9500
C16 C17 1.409(5)
C17 C18 1.475(5)
C18 C19 1.404(5)
C18 C23 1.417(5)
C19 H19 0.9500
C19 C20 1.379(6)
C20 H20 0.9500
C20 C21 1.390(7)
C21 H21 0.9500
C21 C22 1.401(6)
C22 C23 1.396(5)
C22 C24 1.498(5)
C23 H23 0.9500
C24 C25 1.401(5)
C24 C29 1.385(5)
C25 H25 0.9500
C25 C26 1.367(6)
C26 H26 0.9500
C26 C27 1.380(6)
C27 H27 0.9500
C27 C28 1.396(5)
C28 C29 1.406(5)
C28 C30 1.481(5)
C29 H29 0.9500
C30 C31 1.408(5)
C30 C35 1.386(5)
C31 H31 0.9500
C31 C32 1.366(6)
C32 H32 0.9500
C32 C33 1.386(6)
C33 H33 0.9500
C33 C34 1.415(5)
C34 C35 1.393(5)
C34 C36 1.480(6)
C35 H35 0.9500
C36 C37 1.401(5)
C36 C41 1.398(5)
C37 H37 0.9500
C37 C38 1.380(6)
C38 H38 0.9500
C38 C39 1.386(6)
C39 H39 0.9500
C39 C40 1.406(5)
C40 C41 1.394(5)
C40 C42 1.476(5)
C41 H41 0.9500
C42 C43 1.400(5)
C43 H43 0.9500
C43 C44 1.371(6)
C44 H44 0.9500
C44 C45 1.380(5)
C45 H45 0.9500
C45 C46 1.384(5)
C46 C47 1.491(5)
C47 C48 1.377(6)
C48 H48 0.9500
C48 C49 1.388(5)
C49 C50 1.392(6)
C49 C52 1.526(5)
C50 C51 1.368(6)
C50 C55 1.519(5)
C51 H51 0.9500
C52 H52A 0.9900
C52 H52B 0.9900
C52 C53 1.535(6)
C53 H53 1.0000
C53 C54 1.559(7)
C53 C56 1.542(7)
C54 H54A 0.9900
C54 H54B 0.9900
C54 C55 1.549(7)
C55 H55 1.0000
C55 C56 1.558(6)
C56 C57 1.510(6)
C56 C58 1.536(6)
C57 H57A 0.9800
C57 H57B 0.9800
C57 H57C 0.9800
C58 H58A 0.9800
C58 H58B 0.9800
C58 H58C 0.9800
C59 H59A 0.9800
C59 H59B 0.9800
C59 H59C 0.9800
C59 C61 1.525(6)
C60 H60A 0.9800
C60 H60B 0.9800
C60 H60C 0.9800
C60 C61 1.541(5)
C61 C63 1.564(5)
C61 C65 1.573(5)
C62 H62A 0.9900
C62 H62B 0.9900
C62 C63 1.526(5)
C62 C68 1.517(5)
C63 H63 1.0000
C63 C64 1.531(7)
C64 H64A 0.9900
C64 H64B 0.9900
C64 C65 1.551(5)
C65 H65 1.0000
C65 C67 1.502(4)
C66 H66 0.9500
C66 C67 1.386(5)
C67 C68 1.395(5)
C68 C69 1.373(5)
C69 H69 0.9500
C69 C70 1.399(5)
C70 C71 1.477(4)
C71 C72 1.396(5)
C72 H72 0.9500
C72 C73 1.373(5)
C73 H73 0.9500
C73 C74 1.380(5)
C74 H74 0.9500
C74 C75 1.400(5)
C75 C76 1.497(5)
C76 C77 1.399(5)
C76 C81 1.401(5)
C77 H77 0.9500
C77 C78 1.383(5)
C78 H78 0.9500
C78 C79 1.381(6)
C79 H79 0.9500
C79 C80 1.401(5)
C80 C81 1.402(5)
C80 C82 1.492(5)
C81 H81 0.9500
C82 C83 1.391(5)
C82 C87 1.402(5)
C83 H83 0.9500
C83 C84 1.385(6)
C84 H84 0.9500
C84 C85 1.399(5)
C85 H85 0.9500
C85 C86 1.399(5)
C86 C87 1.393(5)
C86 C88 1.489(5)
C87 H87 0.9500
C88 C89 1.388(5)
C88 C93 1.398(5)
C89 H89 0.9500
C89 C90 1.394(5)
C90 H90 0.9500
C90 C91 1.389(5)
C91 H91 0.9500
C91 C92 1.411(5)
C92 C93 1.391(5)
C92 C94 1.479(5)
C93 H93 0.9500
C94 C95 1.393(5)
C94 C99 1.406(5)
C95 H95 0.9500
C95 C96 1.382(5)
C96 H96 0.9500
C96 C97 1.382(5)
C97 H97 0.9500
C97 C98 1.397(5)
C98 C99 1.389(5)
C98 C100 1.493(5)
C99 H99 0.9500
C100 C101 1.401(4)
C101 H101 0.9500
C101 C102 1.389(5)
C102 H102 0.9500
C102 C103 1.384(5)
C103 H103 0.9500
C103 C104 1.391(5)
C104 C105 1.484(5)
C105 C106 1.381(5)
C106 H106 0.9500
C106 C107 1.390(5)
C107 C108 1.410(5)
C107 C110 1.498(5)
C108 C109 1.372(5)
C108 C113 1.505(4)
C109 H109 0.9500
C110 H11A 0.9900
C110 H11B 0.9900
C110 C111 1.544(5)
C111 H111 1.0000
C111 C112 1.557(5)
C111 C114 1.568(5)
C112 H11C 0.9900
C112 H11D 0.9900
C112 C113 1.556(5)
C113 H113 1.0000
C113 C114 1.566(5)
C114 C115 1.534(5)
C114 C116 1.518(5)
C115 H11E 0.9800
C115 H11F 0.9800
C115 H11G 0.9800
C116 H11H 0.9800
C116 H11I 0.9800
C116 H11J 0.9800
C117 H11N 0.9800
C117 H11O 0.9800
C117 H11P 0.9800
C118 H11K 0.9800
C118 H11L 0.9800
C118 H11M 0.9800
